data_7033766
loop_
_publ_author_name
'Hwang, Eun Yeong'
'Park, Geun Ho'
'Lee, Chun Sun'
'Kang, Yi Young'
'Lee, Junseong'
'Lee, Bun Yeoul'

_publ_section_title
;
 Preparation of octahydro- and tetrahydro-[1,10]phenanthroline zirconium
 and hafnium complexes for olefin polymerization.
;
_journal_issue 8
_journal_name_full 'Dalton transactions (Cambridge, England : 2003)'
_journal_page_first 3845
_journal_page_last 3855
_journal_paper_doi 10.1039/c4dt03683b
_journal_volume 44
_journal_year 2015
_chemical_formula_sum 'C20 H28 Cl2 N2 O2 Zr'
_chemical_formula_weight 490.56
_chemical_name_systematic
; 
 ? 
;
_space_group_IT_number 15
_symmetry_cell_setting monoclinic
_symmetry_space_group_name_Hall '-C 2yc'
_symmetry_space_group_name_H-M 'C 1 2/c 1'
_atom_sites_solution_hydrogens geom
_atom_sites_solution_primary direct
_atom_sites_solution_secondary difmap
_audit_creation_method SHELXL-97
_audit_update_record
;
2014-11-12 deposited with the CCDC.
2015-01-12 downloaded from the CCDC.
;
_cell_angle_alpha 90.00
_cell_angle_beta 116.0420(10)
_cell_angle_gamma 90.00
_cell_formula_units_Z 4
_cell_length_a 15.9174(4)
_cell_length_b 10.6760(3)
_cell_length_c 14.1935(6)
_cell_measurement_reflns_used 9985
_cell_measurement_temperature 100(2)
_cell_measurement_theta_max 29.15
_cell_measurement_theta_min 2.38
_cell_volume 2167.08(12)
_computing_cell_refinement 'Bruker SAINT'
_computing_data_collection 'Bruker APEX2'
_computing_data_reduction 'Bruker SAINT'
_computing_molecular_graphics 'Bruker SHELXTL'
_computing_publication_material 'Bruker SHELXTL'
_computing_structure_refinement 'SHELXL-97 (Sheldrick, 2008)'
_computing_structure_solution 'SHELXS-97 (Sheldrick, 2008)'
_diffrn_ambient_temperature 100(2)
_diffrn_measured_fraction_theta_full 0.999
_diffrn_measured_fraction_theta_max 0.999
_diffrn_measurement_device_type 'Bruker APEX-II CCD'
_diffrn_measurement_method '\f and \w scans'
_diffrn_radiation_monochromator graphite
_diffrn_radiation_source 'sealed tube'
_diffrn_radiation_type MoK\a
_diffrn_radiation_wavelength 0.71073
_diffrn_reflns_av_R_equivalents 0.0261
_diffrn_reflns_av_sigmaI/netI 0.0144
_diffrn_reflns_limit_h_max 18
_diffrn_reflns_limit_h_min -19
_diffrn_reflns_limit_k_max 12
_diffrn_reflns_limit_k_min -12
_diffrn_reflns_limit_l_max 17
_diffrn_reflns_limit_l_min -14
_diffrn_reflns_number 13771
_diffrn_reflns_theta_full 25.50
_diffrn_reflns_theta_max 25.50
_diffrn_reflns_theta_min 2.38
_exptl_absorpt_coefficient_mu 0.771
_exptl_absorpt_correction_T_max 0.9269
_exptl_absorpt_correction_T_min 0.8931
_exptl_absorpt_correction_type empirical
_exptl_absorpt_process_details SADABS
_exptl_crystal_density_diffrn 1.504
_exptl_crystal_density_method 'not measured'
_exptl_crystal_description block
_exptl_crystal_F_000 1008
_exptl_crystal_size_max 0.15
_exptl_crystal_size_mid 0.13
_exptl_crystal_size_min 0.10
_refine_diff_density_max 0.613
_refine_diff_density_min -0.421
_refine_diff_density_rms 0.063
_refine_ls_extinction_method none
_refine_ls_goodness_of_fit_ref 1.111
_refine_ls_hydrogen_treatment mixed
_refine_ls_matrix_type full
_refine_ls_number_parameters 123
_refine_ls_number_reflns 2017
_refine_ls_number_restraints 0
_refine_ls_restrained_S_all 1.111
_refine_ls_R_factor_all 0.0326
_refine_ls_R_factor_gt 0.0305
_refine_ls_shift/su_max 0.002
_refine_ls_shift/su_mean 0.000
_refine_ls_structure_factor_coef Fsqd
_refine_ls_weighting_details 'calc w=1/[\s^2^(Fo^2^)+(0.0342P)^2^+5.3094P] where P=(Fo^2^+2Fc^2^)/3'
_refine_ls_weighting_scheme calc
_refine_ls_wR_factor_gt 0.0795
_refine_ls_wR_factor_ref 0.0816
_reflns_number_gt 1922
_reflns_number_total 2017
_reflns_threshold_expression >2sigma(I)
_cod_data_source_file c4dt03683b2.cif
_cod_data_source_block lby59-2
_cod_depositor_comments
;
The following automatic conversions were performed:

'_symmetry_cell_setting' value 'Monoclinic' changed to 'monoclinic'
according to
/usr/data/users/saulius/crontab/automatic-downloads/rss-feeds/RSC/lib/dictionaries/cif_core.dic
dictionary named 'cif_core.dic' version 2.4.2 from 2011-04-26.

Automatic conversion script
Id: cif_fix_values 3008 2015-01-20 13:52:24Z robertas 

 Adding full bibliography for 7033764--7033768.cif.
;
_cod_original_sg_symbol_H-M 'C2/c  '
_cod_database_code 7033766

loop_
_symmetry_equiv_pos_as_xyz
'x, y, z'
'-x, y, -z+1/2'
'x+1/2, y+1/2, z'
'-x+1/2, y+1/2, -z+1/2'
'-x, -y, -z'
'x, -y, z-1/2'
'-x+1/2, -y+1/2, -z'
'x+1/2, -y+1/2, z-1/2'

loop_
_atom_site_label
_atom_site_type_symbol
_atom_site_fract_x
_atom_site_fract_y
_atom_site_fract_z
_atom_site_U_iso_or_equiv
_atom_site_adp_type
_atom_site_occupancy
_atom_site_symmetry_multiplicity
_atom_site_calc_flag
_atom_site_refinement_flags
Zr1 Zr 0.0000 0.87681(3) 0.2500 0.02862(13) Uani 1 2 d S
Cl1 Cl -0.08781(6) 1.03060(7) 0.10937(6) 0.0501(2) Uani 1 1 d .
N1 N -0.04921(14) 0.72133(19) 0.15065(16) 0.0322(5) Uani 1 1 d .
C1 C -0.0943(2) 0.7225(3) 0.0342(2) 0.0507(7) Uani 1 1 d .
H1A H -0.0456 0.7144 0.0089 0.061 Uiso 1 1 calc R
H1B H -0.1264 0.8037 0.0090 0.061 Uiso 1 1 calc R
C2 C -0.1636(3) 0.6183(3) -0.0105(3) 0.0633(10) Uani 1 1 d .
H2A H -0.1938 0.6241 -0.0880 0.076 Uiso 1 1 calc R
H2B H -0.2128 0.6268 0.0139 0.076 Uiso 1 1 calc R
C3 C -0.1163(2) 0.4918(3) 0.0227(3) 0.0600(9) Uani 1 1 d .
H3A H -0.1645 0.4255 0.0042 0.072 Uiso 1 1 calc R
H3B H -0.0783 0.4746 -0.0154 0.072 Uiso 1 1 calc R
C4 C -0.05443(19) 0.4890(3) 0.1392(3) 0.0460(7) Uani 1 1 d .
C5 C -0.02692(17) 0.6017(2) 0.1947(2) 0.0331(6) Uani 1 1 d .
C6 C -0.0265(2) 0.3780(3) 0.1959(3) 0.0598(10) Uani 1 1 d .
H6 H -0.0440 0.3003 0.1598 0.072 Uiso 1 1 calc R
C7 C 0.1591(3) 1.0020(3) 0.1890(3) 0.0658(10) Uani 1 1 d .
H7A H 0.1743 1.0619 0.2474 0.079 Uiso 1 1 calc R
H7B H 0.1154 1.0428 0.1229 0.079 Uiso 1 1 calc R
C8 C 0.2455(2) 0.9618(3) 0.1820(3) 0.0606(9) Uani 1 1 d .
H8A H 0.2527 1.0078 0.1254 0.073 Uiso 1 1 calc R
H8B H 0.3012 0.9777 0.2491 0.073 Uiso 1 1 calc R
C9 C 0.2341(3) 0.8258(4) 0.1588(4) 0.0714(11) Uani 1 1 d .
H9 H 0.2666 0.7772 0.1294 0.086 Uiso 1 1 calc R
C10 C 0.1636(3) 0.7812(3) 0.1898(4) 0.0700(11) Uani 1 1 d .
H10A H 0.1176 0.7279 0.1338 0.084 Uiso 1 1 calc R
H10B H 0.1933 0.7307 0.2547 0.084 Uiso 1 1 calc R
O1 O 0.11793(14) 0.88870(16) 0.20731(16) 0.0412(5) Uani 1 1 d .

loop_
_atom_site_aniso_label
_atom_site_aniso_U_11
_atom_site_aniso_U_22
_atom_site_aniso_U_33
_atom_site_aniso_U_23
_atom_site_aniso_U_13
_atom_site_aniso_U_12
Zr1 0.0361(2) 0.02175(19) 0.0274(2) 0.000 0.01334(15) 0.000
Cl1 0.0647(5) 0.0374(4) 0.0387(4) 0.0108(3) 0.0141(3) 0.0085(3)
N1 0.0350(11) 0.0274(11) 0.0338(11) -0.0035(8) 0.0148(9) -0.0012(9)
C1 0.0618(19) 0.0510(18) 0.0340(15) -0.0111(13) 0.0163(14) -0.0086(15)
C2 0.066(2) 0.070(2) 0.0465(18) -0.0191(16) 0.0170(16) -0.0168(18)
C3 0.0555(19) 0.0528(19) 0.077(2) -0.0372(18) 0.0339(18) -0.0212(16)
C4 0.0332(14) 0.0337(15) 0.078(2) -0.0195(14) 0.0305(15) -0.0080(11)
C5 0.0253(12) 0.0259(12) 0.0521(15) -0.0043(11) 0.0206(11) -0.0016(9)
C6 0.0461(19) 0.0244(14) 0.118(3) -0.0146(15) 0.0440(19) -0.0067(12)
C7 0.092(3) 0.0368(17) 0.098(3) 0.0035(17) 0.069(2) -0.0128(17)
C8 0.0515(19) 0.072(2) 0.061(2) 0.0131(17) 0.0266(16) -0.0149(17)
C9 0.075(2) 0.060(2) 0.109(3) 0.005(2) 0.069(3) 0.0050(19)
C10 0.066(2) 0.0454(19) 0.121(3) -0.020(2) 0.061(2) -0.0100(16)
O1 0.0500(11) 0.0310(10) 0.0520(12) -0.0013(8) 0.0310(10) -0.0064(8)

loop_
_atom_type_symbol
_atom_type_description
_atom_type_scat_dispersion_real
_atom_type_scat_dispersion_imag
_atom_type_scat_source
C C 0.0033 0.0016 'International Tables Vol C Tables 4.2.6.8 and 6.1.1.4'
H H 0.0000 0.0000 'International Tables Vol C Tables 4.2.6.8 and 6.1.1.4'
N N 0.0061 0.0033 'International Tables Vol C Tables 4.2.6.8 and 6.1.1.4'
O O 0.0106 0.0060 'International Tables Vol C Tables 4.2.6.8 and 6.1.1.4'
Cl Cl 0.1484 0.1585 'International Tables Vol C Tables 4.2.6.8 and 6.1.1.4'
Zr Zr -2.9673 0.5597 'International Tables Vol C Tables 4.2.6.8 and 6.1.1.4'

loop_
_geom_angle_atom_site_label_1
_geom_angle_atom_site_label_2
_geom_angle_atom_site_label_3
_geom_angle
_geom_angle_site_symmetry_1
_geom_angle_site_symmetry_3
N1 Zr1 N1 75.17(11) . 2
N1 Zr1 O1 96.79(8) . 2
N1 Zr1 O1 88.43(8) 2 2
N1 Zr1 O1 88.43(7) . .
N1 Zr1 O1 96.79(8) 2 .
O1 Zr1 O1 173.43(9) 2 .
N1 Zr1 Cl1 167.39(6) . 2
N1 Zr1 Cl1 94.05(6) 2 2
O1 Zr1 Cl1 89.30(5) 2 2
O1 Zr1 Cl1 86.36(5) . 2
N1 Zr1 Cl1 94.05(6) . .
N1 Zr1 Cl1 167.39(6) 2 .
O1 Zr1 Cl1 86.36(5) 2 .
O1 Zr1 Cl1 89.30(5) . .
Cl1 Zr1 Cl1 97.36(4) 2 .
C5 N1 C1 114.1(2) . .
C5 N1 Zr1 118.48(17) . .
C1 N1 Zr1 126.71(18) . .
N1 C1 C2 111.8(3) . .
C1 C2 C3 110.9(3) . .
C4 C3 C2 110.7(2) . .
C6 C4 C5 117.7(3) . .
C6 C4 C3 122.7(3) . .
C5 C4 C3 119.5(3) . .
N1 C5 C4 125.4(3) . .
N1 C5 C5 113.93(14) . 2
C4 C5 C5 120.67(19) . 2
C4 C6 C6 121.59(19) . 2
O1 C7 C8 106.0(3) . .
C9 C8 C7 105.7(3) . .
C10 C9 C8 106.8(3) . .
O1 C10 C9 107.9(3) . .
C10 O1 C7 109.3(2) . .
C10 O1 Zr1 123.75(17) . .
C7 O1 Zr1 126.88(18) . .

loop_
_geom_bond_atom_site_label_1
_geom_bond_atom_site_label_2
_geom_bond_distance
_geom_bond_site_symmetry_2
Zr1 N1 2.095(2) .
Zr1 N1 2.095(2) 2
Zr1 O1 2.2147(19) 2
Zr1 O1 2.2148(19) .
Zr1 Cl1 2.4867(7) 2
Zr1 Cl1 2.4867(7) .
N1 C5 1.397(3) .
N1 C1 1.485(3) .
C1 C2 1.497(4) .
C2 C3 1.517(5) .
C3 C4 1.508(5) .
C4 C6 1.392(5) .
C4 C5 1.399(4) .
C5 C5 1.421(6) 2
C6 C6 1.391(8) 2
C7 O1 1.453(3) .
C7 C8 1.484(5) .
C8 C9 1.482(5) .
C9 C10 1.453(5) .
C10 O1 1.438(4) .
